data_4340067
loop_
_publ_author_name
'McDougald, Jr, Roy N'
'Chilukuri, Bhaskar'
'Jia, Huiping'
'Perez, Michael R.'
'Raba\^a, Hassan'
'Wang, Xiaoping'
'Nesterov, Vladimir N.'
'Cundari, Thomas R.'
'Gnade, Bruce E.'
'Omary, Mohammad A.'

_publ_section_title
;
 Molecular and electronic structure of cyclic trinuclear gold(i)
 carbeniate complexes: insights for structure/luminescence/conductivity
 relationships.
;
_journal_issue 14
_journal_name_full 'Inorganic chemistry'
_journal_page_first 7485
_journal_page_last 7499
_journal_paper_doi 10.1021/ic500808q
_journal_volume 53
_journal_year 2014
_chemical_formula_moiety 'C18 H36 Au3 N3 O3'
_chemical_formula_sum 'C18 H36 Au3 N3 O3'
_chemical_formula_weight 933.40
_chemical_name_systematic
; 
 ? 
;
_space_group_IT_number 14
_symmetry_cell_setting monoclinic
_symmetry_space_group_name_Hall '-P 2ybc'
_symmetry_space_group_name_H-M 'P 1 21/c 1'
_atom_sites_solution_hydrogens geom
_atom_sites_solution_primary direct
_atom_sites_solution_secondary difmap
_audit_creation_method SHELXL-97
_cell_angle_alpha 90.00
_cell_angle_beta 103.023(5)
_cell_angle_gamma 90.00
_cell_formula_units_Z 4
_cell_length_a 15.198(6)
_cell_length_b 25.289(10)
_cell_length_c 6.872(3)
_cell_measurement_reflns_used 1321
_cell_measurement_temperature 296(2)
_cell_measurement_theta_max 21.43
_cell_measurement_theta_min 2.34
_cell_volume 2573.3(18)
_computing_cell_refinement 'APEX2 (Bruker-AXS, 2007)'
_computing_data_collection 'APEX2 (Bruker-AXS, 2007)'
_computing_data_reduction 'APEX2 (Bruker-AXS, 2007)'
_computing_molecular_graphics 'SHELXTL (Sheldrick, 2008)'
_computing_publication_material 'SHELXTL (Sheldrick, 2008)'
_computing_structure_refinement 'SHELXL-97 (Sheldrick, 2008)'
_computing_structure_solution 'SHELXS-97 (Sheldrick, 2008)'
_diffrn_ambient_temperature 296(2)
_diffrn_measured_fraction_theta_full 0.997
_diffrn_measured_fraction_theta_max 0.997
_diffrn_measurement_device_type 'Bruker Apex-II CCD'
_diffrn_measurement_method '\f and \w scans'
_diffrn_radiation_monochromator graphite
_diffrn_radiation_source 'fine-focus sealed tube'
_diffrn_radiation_type MoK\a
_diffrn_radiation_wavelength 0.71073
_diffrn_reflns_av_R_equivalents 0.0810
_diffrn_reflns_av_sigmaI/netI 0.0649
_diffrn_reflns_limit_h_max 18
_diffrn_reflns_limit_h_min -18
_diffrn_reflns_limit_k_max 31
_diffrn_reflns_limit_k_min -31
_diffrn_reflns_limit_l_max 8
_diffrn_reflns_limit_l_min -8
_diffrn_reflns_number 28577
_diffrn_reflns_theta_full 26.02
_diffrn_reflns_theta_max 26.02
_diffrn_reflns_theta_min 1.61
_exptl_absorpt_coefficient_mu 17.081
_exptl_absorpt_correction_T_max 0.4427
_exptl_absorpt_correction_T_min 0.0448
_exptl_absorpt_correction_type multi-scan
_exptl_absorpt_process_details SADABS
_exptl_crystal_colour colorless
_exptl_crystal_density_diffrn 2.409
_exptl_crystal_density_method 'not measured'
_exptl_crystal_description needle
_exptl_crystal_F_000 1704
_exptl_crystal_size_max 0.48
_exptl_crystal_size_mid 0.12
_exptl_crystal_size_min 0.06
_refine_diff_density_max 1.737
_refine_diff_density_min -2.119
_refine_diff_density_rms 0.189
_refine_ls_extinction_method none
_refine_ls_goodness_of_fit_ref 1.010
_refine_ls_hydrogen_treatment constr
_refine_ls_matrix_type full
_refine_ls_number_parameters 306
_refine_ls_number_reflns 5069
_refine_ls_number_restraints 130
_refine_ls_restrained_S_all 1.074
_refine_ls_R_factor_all 0.1836
_refine_ls_R_factor_gt 0.0895
_refine_ls_shift/su_max 0.077
_refine_ls_shift/su_mean 0.074
_refine_ls_structure_factor_coef Fsqd
_refine_ls_weighting_details 'calc w=1/[\s^2^(Fo^2^)+(0.1050P)^2^+47.3200P] where P=(Fo^2^+2Fc^2^)/3'
_refine_ls_weighting_scheme calc
_refine_ls_wR_factor_gt 0.2353
_refine_ls_wR_factor_ref 0.3008
_reflns_number_gt 1991
_reflns_number_total 5069
_reflns_threshold_expression >2sigma(I)
_cod_data_source_file ic500808q_si_002.cif
_cod_data_source_block t2
_cod_depositor_comments
;
The following automatic conversions were performed:

'_symmetry_cell_setting' value 'Monoclinic' changed to 'monoclinic'
according to
/usr/data/users/saulius/crontab/automatic-downloads/rss-feeds/ACS/lib/dictionaries/cif_core.dic
dictionary named 'cif_core.dic' version 2.4.2 from 2011-04-26.

Automatic conversion script
Id: cif_fix_values 2281 2013-09-26 08:29:07Z andrius 

 Adding full bibliography for 4340065--4340068.cif.
;
_cod_original_cell_volume 2573.3(17)
_cod_original_sg_symbol_H-M 'P 21/c'
_cod_database_code 4340067

loop_
_symmetry_equiv_pos_as_xyz
'x, y, z'
'-x, y+1/2, -z+1/2'
'-x, -y, -z'
'x, -y-1/2, z-1/2'

loop_
_atom_site_label
_atom_site_type_symbol
_atom_site_fract_x
_atom_site_fract_y
_atom_site_fract_z
_atom_site_U_iso_or_equiv
_atom_site_adp_type
_atom_site_occupancy
_atom_site_symmetry_multiplicity
_atom_site_calc_flag
_atom_site_refinement_flags
_atom_site_disorder_assembly
_atom_site_disorder_group
Au1 Au 0.64026(12) 0.17577(8) 0.5701(2) 0.1349(8) Uani 1 1 d . . .
Au2 Au 0.45977(13) 0.25176(8) 0.4805(3) 0.1371(8) Uani 1 1 d D . .
Au3 Au 0.66133(13) 0.30555(8) 0.5802(2) 0.1420(8) Uani 1 1 d . . .
O1 O 0.365(2) 0.1469(12) 0.434(3) 0.149(9) Uani 1 1 d D B .
O2 O 0.556(2) 0.4076(9) 0.529(5) 0.167(10) Uani 1 1 d D D .
O3 O 0.846(2) 0.1807(16) 0.674(4) 0.180(12) Uani 1 1 d D F .
N1 N 0.511(2) 0.1419(15) 0.508(4) 0.117(9) Uani 1 1 d D . .
N2 N 0.477(2) 0.3309(16) 0.488(3) 0.149(15) Uani 1 1 d D . .
N3 N 0.777(2) 0.2580(15) 0.637(4) 0.150(15) Uani 1 1 d D . .
C1 C 0.452(3) 0.1741(15) 0.476(5) 0.125(13) Uani 1 1 d D . .
C2 C 0.559(2) 0.3499(9) 0.534(6) 0.144(13) Uani 1 1 d DU . .
C3 C 0.7588(19) 0.209(2) 0.626(5) 0.124(13) Uani 1 1 d D . .
C4 C 0.503(3) 0.0835(15) 0.498(6) 0.174(18) Uani 1 1 d D . .
H4A H 0.4403 0.0738 0.4710 0.262 Uiso 1 1 calc R . .
H4B H 0.5337 0.0685 0.6233 0.262 Uiso 1 1 calc R . .
H4C H 0.5296 0.0704 0.3935 0.262 Uiso 1 1 calc R . .
C5 C 0.394(2) 0.3634(15) 0.448(5) 0.164(17) Uani 1 1 d D . .
H5A H 0.3891 0.3825 0.3256 0.246 Uiso 1 1 calc R . .
H5B H 0.3962 0.3879 0.5558 0.246 Uiso 1 1 calc R . .
H5C H 0.3422 0.3408 0.4374 0.246 Uiso 1 1 calc R . .
C6 C 0.870(2) 0.2805(15) 0.680(5) 0.117(10) Uani 1 1 d DU . .
H6A H 0.9124 0.2541 0.7416 0.175 Uiso 1 1 calc R . .
H6B H 0.8730 0.3102 0.7680 0.175 Uiso 1 1 calc R . .
H6C H 0.8843 0.2918 0.5571 0.175 Uiso 1 1 calc R . .
C7 C 0.284(3) 0.1827(13) 0.380(9) 0.23(2) Uani 1 1 d DU . .
H7A H 0.2919 0.2062 0.2734 0.275 Uiso 1 1 calc R A 1
H7B H 0.2805 0.2042 0.4945 0.275 Uiso 1 1 calc R A 1
C8 C 0.197(2) 0.152(3) 0.312(15) 0.51(9) Uani 1 1 d D B 1
H8A H 0.2040 0.1166 0.3705 0.616 Uiso 1 1 calc R B 1
H8B H 0.1831 0.1479 0.1679 0.616 Uiso 1 1 calc R B 1
C9 C 0.119(4) 0.181(4) 0.38(2) 1.0(2) Uani 1 1 d DU B 1
H9A H 0.0627 0.1630 0.3200 1.228 Uiso 1 1 calc R B 1
H9B H 0.1289 0.1798 0.5208 1.228 Uiso 1 1 calc R B 1
C10 C 0.116(9) 0.238(3) 0.30(2) 0.47(8) Uani 1 1 d DU B 1
H10A H 0.0539 0.2499 0.2732 0.701 Uiso 1 1 calc R B 1
H10B H 0.1396 0.2401 0.1866 0.701 Uiso 1 1 calc R B 1
H10C H 0.1506 0.2599 0.4070 0.701 Uiso 1 1 calc R B 1
C11 C 0.653(3) 0.4240(19) 0.549(10) 0.22(3) Uani 1 1 d D . .
H11A H 0.6814 0.4007 0.4703 0.269 Uiso 1 1 calc R C 1
H11B H 0.6847 0.4210 0.6879 0.269 Uiso 1 1 calc R C 1
C12 C 0.658(5) 0.481(2) 0.479(11) 0.20(4) Uani 0.50 1 d PDU D 1
H12A H 0.6285 0.5025 0.5624 0.240 Uiso 0.50 1 calc PR D 1
H12B H 0.6203 0.4826 0.3448 0.240 Uiso 0.50 1 calc PR D 1
C13 C 0.747(8) 0.507(7) 0.47(2) 0.38(10) Uani 0.50 1 d PDU D 1
H13A H 0.7373 0.5356 0.3762 0.453 Uiso 0.50 1 calc PR D 1
H13B H 0.7880 0.4819 0.4364 0.453 Uiso 0.50 1 calc PR D 1
C14 C 0.789(15) 0.530(16) 0.68(4) 0.9(3) Uani 0.50 1 d PDU D 1
H14A H 0.8365 0.5067 0.7488 1.325 Uiso 0.50 1 calc PR D 1
H14B H 0.7439 0.5330 0.7570 1.325 Uiso 0.50 1 calc PR D 1
H14C H 0.8144 0.5642 0.6665 1.325 Uiso 0.50 1 calc PR D 1
C12A C 0.642(5) 0.478(3) 0.635(15) 0.18(4) Uani 0.50 1 d PDU D 2
H12C H 0.6343 0.4752 0.7708 0.217 Uiso 0.50 1 calc PR D 2
H12D H 0.5886 0.4957 0.5557 0.217 Uiso 0.50 1 calc PR D 2
C13A C 0.729(5) 0.511(2) 0.630(13) 0.17(3) Uani 0.50 1 d PDU D 2
H13C H 0.7281 0.5225 0.4945 0.201 Uiso 0.50 1 calc PR D 2
H13D H 0.7316 0.5427 0.7129 0.201 Uiso 0.50 1 calc PR D 2
C14A C 0.810(5) 0.476(5) 0.71(2) 0.50(17) Uani 0.50 1 d PDU D 2
H14D H 0.7904 0.4398 0.7135 0.752 Uiso 0.50 1 calc PR D 2
H14E H 0.8400 0.4868 0.8414 0.752 Uiso 0.50 1 calc PR D 2
H14F H 0.8518 0.4781 0.6228 0.752 Uiso 0.50 1 calc PR D 2
C15 C 0.845(3) 0.119(2) 0.665(7) 0.179(19) Uani 1 1 d D . .
H15A H 0.8036 0.1056 0.7416 0.215 Uiso 1 1 calc R E 1
H15B H 0.8245 0.1076 0.5280 0.215 Uiso 1 1 calc R E 1
C16 C 0.939(4) 0.098(4) 0.75(2) 0.28(8) Uani 0.50 1 d PD F 1
H16A H 0.9287 0.0603 0.7226 0.335 Uiso 0.50 1 calc PR F 1
H16B H 0.9415 0.1008 0.8920 0.335 Uiso 0.50 1 calc PR F 1
C17 C 1.040(6) 0.100(6) 0.75(3) 0.32(8) Uani 0.50 1 d PDU F 1
H17A H 1.0530 0.0806 0.6429 0.382 Uiso 0.50 1 calc PR F 1
H17B H 1.0747 0.0848 0.8771 0.382 Uiso 0.50 1 calc PR F 1
C18 C 1.069(16) 0.159(8) 0.74(9) 0.8(4) Uani 0.50 1 d PDU F 1
H18A H 1.0228 0.1774 0.6468 1.244 Uiso 0.50 1 calc PR F 1
H18B H 1.1246 0.1604 0.6979 1.244 Uiso 0.50 1 calc PR F 1
H18C H 1.0766 0.1752 0.8699 1.244 Uiso 0.50 1 calc PR F 1
C16A C 0.933(7) 0.100(2) 0.62(3) 0.34(13) Uani 0.50 1 d PDU F 2
H16C H 0.9703 0.0990 0.7525 0.403 Uiso 0.50 1 calc PR F 2
H16D H 0.9513 0.1328 0.5632 0.403 Uiso 0.50 1 calc PR F 2
C17A C 0.985(15) 0.060(11) 0.52(5) 0.7(3) Uani 0.50 1 d PDU F 2
H17C H 0.9522 0.0541 0.3808 0.870 Uiso 0.50 1 calc PR F 2
H17D H 0.9906 0.0271 0.5883 0.870 Uiso 0.50 1 calc PR F 2
C18A C 1.09(3) 0.08(3) 0.52(10) 1.8(8) Uani 0.50 1 d PDU F 2
H18D H 1.1054 0.0722 0.3979 2.659 Uiso 0.50 1 calc PR F 2
H18E H 1.1302 0.0710 0.6320 2.659 Uiso 0.50 1 calc PR F 2
H18F H 1.0866 0.1218 0.5192 2.659 Uiso 0.50 1 calc PR F 2

loop_
_atom_site_aniso_label
_atom_site_aniso_U_11
_atom_site_aniso_U_22
_atom_site_aniso_U_33
_atom_site_aniso_U_23
_atom_site_aniso_U_13
_atom_site_aniso_U_12
Au1 0.1372(13) 0.1846(17) 0.0872(9) -0.0004(9) 0.0341(8) 0.0017(11)
Au2 0.1457(15) 0.1832(18) 0.0870(10) -0.0008(9) 0.0359(9) -0.0020(11)
Au3 0.1571(16) 0.1870(18) 0.0871(10) -0.0018(10) 0.0388(9) -0.0113(12)
O1 0.15(2) 0.21(3) 0.089(15) 0.014(17) 0.029(15) 0.01(2)
O2 0.16(3) 0.17(3) 0.17(3) -0.01(2) 0.05(2) 0.02(2)
O3 0.19(3) 0.23(4) 0.13(2) 0.00(2) 0.06(2) 0.06(3)
N1 0.12(2) 0.15(3) 0.092(18) 0.016(19) 0.047(17) 0.01(2)
N2 0.10(2) 0.30(5) 0.045(13) 0.02(2) 0.016(13) 0.04(3)
N3 0.21(4) 0.18(4) 0.062(16) -0.013(19) 0.04(2) -0.06(3)
C1 0.18(4) 0.09(3) 0.09(2) 0.01(2) 0.01(3) 0.01(3)
C2 0.150(17) 0.150(17) 0.133(16) -0.003(11) 0.034(11) 0.005(11)
C3 0.10(2) 0.21(4) 0.070(19) -0.02(3) 0.025(17) -0.03(3)
C4 0.20(5) 0.19(5) 0.14(4) 0.04(3) 0.05(3) 0.04(4)
C5 0.19(5) 0.21(5) 0.08(2) 0.00(3) 0.01(3) -0.05(4)
C6 0.112(14) 0.139(14) 0.103(13) 0.001(10) 0.032(10) 0.000(11)
C7 0.23(3) 0.23(3) 0.23(3) -0.001(12) 0.054(13) -0.002(12)
C8 0.38(13) 0.39(14) 0.6(2) 0.06(13) -0.16(12) -0.18(11)
C9 1.0(2) 1.0(2) 1.0(2) 0.000(12) 0.23(5) 0.000(12)
C10 0.47(8) 0.47(8) 0.47(8) 0.001(12) 0.11(2) 0.000(12)
C11 0.15(4) 0.20(6) 0.32(8) 0.01(5) 0.06(5) 0.00(4)
C12 0.20(4) 0.20(4) 0.20(4) -0.002(12) 0.045(15) 0.001(12)
C13 0.38(10) 0.38(10) 0.38(10) -0.001(12) 0.09(2) 0.000(12)
C14 0.9(3) 0.9(3) 0.9(3) 0.000(12) 0.20(6) 0.000(12)
C12A 0.18(4) 0.18(4) 0.18(4) 0.001(12) 0.043(14) 0.001(12)
C13A 0.17(3) 0.17(3) 0.17(3) -0.001(12) 0.039(14) -0.004(12)
C14A 0.50(17) 0.50(17) 0.50(18) 0.01(6) 0.11(7) 0.00(6)
C15 0.17(4) 0.18(5) 0.21(5) -0.05(4) 0.07(4) -0.03(4)
C16 0.24(13) 0.23(13) 0.4(2) 0.17(13) 0.18(13) 0.18(11)
C17 0.34(10) 0.30(10) 0.31(10) 0.00(6) 0.07(6) -0.01(6)
C18 0.8(4) 0.8(4) 0.8(4) 0.00(6) 0.20(11) 0.01(6)
C16A 0.34(13) 0.34(13) 0.34(13) 0.000(12) 0.08(3) 0.001(12)
C17A 0.7(3) 0.7(3) 0.7(3) 0.00(6) 0.16(9) 0.00(6)
C18A 1.8(8) 1.8(8) 1.8(8) 0.00(6) 0.40(18) 0.00(6)

loop_
_atom_type_symbol
_atom_type_description
_atom_type_scat_dispersion_real
_atom_type_scat_dispersion_imag
_atom_type_scat_source
C C 0.0033 0.0016 'International Tables Vol C Tables 4.2.6.8 and 6.1.1.4'
H H 0.0000 0.0000 'International Tables Vol C Tables 4.2.6.8 and 6.1.1.4'
N N 0.0061 0.0033 'International Tables Vol C Tables 4.2.6.8 and 6.1.1.4'
O O 0.0106 0.0060 'International Tables Vol C Tables 4.2.6.8 and 6.1.1.4'
Au Au -2.0133 8.8022 'International Tables Vol C Tables 4.2.6.8 and 6.1.1.4'

loop_
_geom_angle_atom_site_label_1
_geom_angle_atom_site_label_2
_geom_angle_atom_site_label_3
_geom_angle
C3 Au1 N1 178.8(17)
C3 Au1 Au2 119.0(13)
N1 Au1 Au2 59.8(11)
C3 Au1 Au3 59.3(13)
N1 Au1 Au3 119.6(11)
Au2 Au1 Au3 59.71(6)
C1 Au2 N2 175.8(15)
C1 Au2 Au3 117.7(12)
N2 Au2 Au3 58.2(8)
C1 Au2 Au1 57.4(12)
N2 Au2 Au1 118.4(8)
Au3 Au2 Au1 60.22(6)
C2 Au3 N3 178.2(11)
C2 Au3 Au2 61.0(4)
N3 Au3 Au2 120.6(9)
C2 Au3 Au1 121.1(4)
N3 Au3 Au1 60.5(9)
Au2 Au3 Au1 60.07(6)
C1 O1 C7 115(3)
C2 O2 C11 104(3)
C3 O3 C15 118(4)
C1 N1 C4 128(3)
C1 N1 Au1 113(3)
C4 N1 Au1 119(3)
C2 N2 C5 125(4)
C2 N2 Au2 119(2)
C5 N2 Au2 116(3)
C3 N3 C6 125(3)
C3 N3 Au3 112(2)
C6 N3 Au3 123(3)
N1 C1 O1 109(3)
N1 C1 Au2 130(3)
O1 C1 Au2 121(3)
N2 C2 O2 110(4)
N2 C2 Au3 122(2)
O2 C2 Au3 128(2)
N3 C3 O3 106(3)
N3 C3 Au1 128(3)
O3 C3 Au1 126(4)
N1 C4 H4A 109.3
N1 C4 H4B 109.5
H4A C4 H4B 109.5
N1 C4 H4C 109.7
H4A C4 H4C 109.5
H4B C4 H4C 109.5
N2 C5 H5A 109.3
N2 C5 H5B 109.4
H5A C5 H5B 109.5
N2 C5 H5C 109.7
H5A C5 H5C 109.5
H5B C5 H5C 109.5
N3 C6 H6A 109.4
N3 C6 H6B 109.5
H6A C6 H6B 109.5
N3 C6 H6C 109.5
H6A C6 H6C 109.5
H6B C6 H6C 109.5
O1 C7 C8 111.8(9)
O1 C7 H7A 109.4
C8 C7 H7A 108.8
O1 C7 H7B 109.3
C8 C7 H7B 109.5
H7A C7 H7B 107.9
C7 C8 C9 109.9(9)
C7 C8 H8A 109.4
C9 C8 H8A 109.3
C7 C8 H8B 110.1
C9 C8 H8B 110.0
H8A C8 H8B 108.2
C10 C9 C8 109.5(7)
C10 C9 H9A 109.7
C8 C9 H9A 109.8
C10 C9 H9B 109.5
C8 C9 H9B 110.1
H9A C9 H9B 108.2
O2 C11 C12A 95(4)
O2 C11 C12 110(5)
C12A C11 C12 44(5)
O2 C11 H11A 109.8
C12A C11 H11A 150.5
C12 C11 H11A 110.0
O2 C11 H11B 109.4
C12A C11 H11B 76.0
C12 C11 H11B 109.3
H11A C11 H11B 108.1
C11 C12 C13 122(9)
C11 C12 H12A 107.4
C13 C12 H12A 106.6
C11 C12 H12B 106.7
C13 C12 H12B 106.4
H12A C12 H12B 106.7
C12 C13 C14 109.5(9)
C12 C13 H13A 110.6
C14 C13 H13A 108.2
C12 C13 H13B 109.2
C14 C13 H13B 111.1
H13A C13 H13B 108.2
C11 C12A C13A 108(5)
C11 C12A H12C 110.7
C13A C12A H12C 110.6
C11 C12A H12D 109.6
C13A C12A H12D 109.7
H12C C12A H12D 108.5
C14A C13A C12A 107(5)
C14A C13A H13C 109.2
C12A C13A H13C 110.7
C14A C13A H13D 110.9
C12A C13A H13D 110.2
H13C C13A H13D 108.5
C13A C14A H14D 118.8
C13A C14A H14E 116.4
H14D C14A H14E 99.9
C13A C14A H14F 117.3
H14D C14A H14F 100.3
H14E C14A H14F 100.9
C16 C15 C16A 34(10)
C16 C15 O3 110(5)
C16A C15 O3 109(3)
C16 C15 H15A 109.9
C16A C15 H15A 135.9
O3 C15 H15A 109.3
C16 C15 H15B 110.1
C16A C15 H15B 79.2
O3 C15 H15B 109.4
H15A C15 H15B 108.1
C15 C16 C17 148(10)
C15 C16 H16A 99.1
C17 C16 H16A 98.1
C15 C16 H16B 100.2
C17 C16 H16B 101.8
H16A C16 H16B 104.2
C16 C17 C18 109.5(13)
C16 C17 H17A 112.1
C18 C17 H17A 104.0
C16 C17 H17B 109.1
C18 C17 H17B 113.9
H17A C17 H17B 108.2
C15 C16A C17A 150(10)
C15 C16A H16C 99.1
C17A C16A H16C 100.9
C15 C16A H16D 99.6
C17A C16A H16D 96.9
H16C C16A H16D 104.0
C16A C17A C18A 110(10)
C16A C17A H17C 113.6
C18A C17A H17C 108.7
C16A C17A H17D 109.5
C18A C17A H17D 104.7
H17C C17A H17D 109.7
C17A C18A H18D 131.5
C17A C18A H18E 102.4
H18D C18A H18E 119.5
C17A C18A H18F 124.9
H18D C18A H18F 84.7
H18E C18A H18F 84.5

loop_
_geom_bond_atom_site_label_1
_geom_bond_atom_site_label_2
_geom_bond_distance
Au1 C3 1.94(4)
Au1 N1 2.09(3)
Au1 Au2 3.292(3)
Au1 Au3 3.297(3)
Au2 C1 1.97(4)
Au2 N2 2.02(4)
Au2 Au3 3.280(3)
Au3 C2 1.88(4)
Au3 N3 2.10(4)
O1 C1 1.470(8)
O1 C7 1.498(8)
O2 C2 1.462(8)
O2 C11 1.50(5)
O3 C3 1.474(8)
O3 C15 1.56(5)
N1 C1 1.19(4)
N1 C4 1.483(8)
N2 C2 1.30(4)
N2 C5 1.482(8)
N3 C3 1.28(5)
N3 C6 1.483(8)
C4 H4A 0.9600
C4 H4B 0.9600
C4 H4C 0.9600
C5 H5A 0.9600
C5 H5B 0.9600
C5 H5C 0.9600
C6 H6A 0.9600
C6 H6B 0.9600
C6 H6C 0.9600
C7 C8 1.521(8)
C7 H7A 0.9700
C7 H7B 0.9700
C8 C9 1.533(9)
C8 H8A 0.9700
C8 H8B 0.9700
C9 C10 1.531(8)
C9 H9A 0.9700
C9 H9B 0.9700
C10 H10A 0.9623
C10 H10B 0.9622
C10 H10C 0.9623
C11 C12A 1.519(9)
C11 C12 1.520(8)
C11 H11A 0.9700
C11 H11B 0.9700
C12 C13 1.529(9)
C12 H12A 0.9700
C12 H12B 0.9700
C13 C14 1.530(18)
C13 H13A 0.9700
C13 H13B 0.9700
C14 H14A 0.9757
C14 H14B 0.9759
C14 H14C 0.9766
C12A C13A 1.57(9)
C12A H12C 0.9700
C12A H12D 0.9700
C13A C14A 1.531(9)
C13A H13C 0.9700
C13A H13D 0.9700
C14A H14D 1.0513
C14A H14E 1.0358
C14A H14F 1.0413
C15 C16 1.520(9)
C15 C16A 1.521(9)
C15 H15A 0.9700
C15 H15B 0.9700
C16 C17 1.531(14)
C16 H16A 0.9700
C16 H16B 0.9700
C17 C18 1.55(7)
C17 H17A 0.9700
C17 H17B 0.9700
C18 H18A 1.0875
C18 H18B 1.1127
C18 H18C 1.2630
C16A C17A 1.54(2)
C16A H16C 0.9700
C16A H16D 0.9700
C17A C18A 1.67(15)
C17A H17C 0.9700
C17A H17D 0.9700
C18A H18D 1.2198
C18A H18E 0.9771
C18A H18F 1.1303
